data_4514565
loop_
_publ_author_name
'Li, Xiao'
'Yang, Xi-Ya'
'Sha, Jing-Quan'
'Han, Tao'
'Du, Chun-Jiang'
'Sun, Yuan-Jie'
'Lan, Ya-Qian'

_publ_section_title
;
 POMOF/SWNT Nanocomposites with Prominent Peroxidase-Mimicking Activity
 for l-Cysteine &quot;On-Off Switch&quot; Colorimetric Biosensing.
;
_journal_issue 18
_journal_name_full 'ACS applied materials &amp; interfaces'
_journal_page_first 16896
_journal_page_last 16904
_journal_paper_doi 10.1021/acsami.9b00872
_journal_volume 11
_journal_year 2019
_chemical_formula_moiety 'C24 H24 Cl3 Cu18 N36 O42 P W12'
_chemical_formula_sum 'C24 H24 Cl3 Cu18 N36 O42 P W12'
_chemical_formula_weight 4976.09
_space_group_crystal_system monoclinic
_space_group_IT_number 15
_space_group_name_Hall '-C 2yc'
_space_group_name_H-M_alt 'C 1 2/c 1'
_symmetry_space_group_name_Hall '-C 2yc'
_symmetry_space_group_name_H-M 'C 1 2/c 1'
_atom_sites_solution_hydrogens geom
_audit_creation_method SHELXL-2014/7
_cell_angle_alpha 90
_cell_angle_beta 113.8110(10)
_cell_angle_gamma 90
_cell_formula_units_Z 4
_cell_length_a 20.8861(13)
_cell_length_b 20.5655(13)
_cell_length_c 20.6780(14)
_cell_measurement_reflns_used 20365
_cell_measurement_temperature 296(2)
_cell_measurement_theta_max 24.998&#x00A1;&#x00E3;
_cell_measurement_theta_min 1.532&#x00A1;&#x00E3;
_cell_volume 8125.9(9)
_computing_cell_refinement 'Bruker XSCANS'
_computing_data_collection 'Bruker XSCANS'
_computing_data_reduction 'Bruker SHELXTL'
_computing_molecular_graphics 'Bruker SHELXTL'
_computing_publication_material 'Bruker SHELXTL'
_computing_structure_refinement 'SHELXL-2014/7 (Sheldrick, 2014)'
_computing_structure_solution 'Bruker SHELXTL'
_diffrn_ambient_temperature 296(2)
_diffrn_measured_fraction_theta_full 0.999
_diffrn_measured_fraction_theta_max 0.999
_diffrn_measurement_device_type 'Bruker P4'
_diffrn_measurement_method '\w scans'
_diffrn_radiation_type MoK\a
_diffrn_radiation_wavelength 0.71073
_diffrn_reflns_av_R_equivalents 0.0636
_diffrn_reflns_av_unetI/netI 0.0790
_diffrn_reflns_Laue_measured_fraction_full 0.999
_diffrn_reflns_Laue_measured_fraction_max 0.999
_diffrn_reflns_limit_h_max 20
_diffrn_reflns_limit_h_min -24
_diffrn_reflns_limit_k_max 24
_diffrn_reflns_limit_k_min -22
_diffrn_reflns_limit_l_max 21
_diffrn_reflns_limit_l_min -24
_diffrn_reflns_number 20365
_diffrn_reflns_point_group_measured_fraction_full 0.999
_diffrn_reflns_point_group_measured_fraction_max 0.999
_diffrn_reflns_theta_full 24.998
_diffrn_reflns_theta_max 24.998
_diffrn_reflns_theta_min 1.532
_diffrn_source 'sealed tube'
_exptl_absorpt_coefficient_mu 21.720
_exptl_absorpt_correction_type multi-scan
_exptl_absorpt_process_details 'SADABS (SHELDRICK,1996)'
_exptl_crystal_density_diffrn 4.068
_exptl_crystal_description BLOCK
_exptl_crystal_F_000 8928.0
_exptl_crystal_size_max 0.4
_exptl_crystal_size_mid 0.35
_exptl_crystal_size_min 0.2
_exptl_transmission_factor_max 0.013
_exptl_transmission_factor_min 0.000
_refine_diff_density_max 4.912
_refine_diff_density_min -3.297
_refine_diff_density_rms 0.421
_refine_ls_extinction_method none
_refine_ls_goodness_of_fit_ref 1.009
_refine_ls_hydrogen_treatment constr
_refine_ls_matrix_type full
_refine_ls_number_parameters 624
_refine_ls_number_reflns 7173
_refine_ls_number_restraints 547
_refine_ls_restrained_S_all 0.992
_refine_ls_R_factor_all 0.1057
_refine_ls_R_factor_gt 0.0609
_refine_ls_shift/su_max 0.000
_refine_ls_shift/su_mean 0.000
_refine_ls_structure_factor_coef Fsqd
_refine_ls_weighting_details 'w=1/[\s^2^(Fo^2^)+(0.0884P)^2^+428.3702P] where P=(Fo^2^+2Fc^2^)/3'
_refine_ls_weighting_scheme calc
_refine_ls_wR_factor_gt 0.1504
_refine_ls_wR_factor_ref 0.1768
_reflns_Friedel_coverage 0.000
_reflns_number_gt 4624
_reflns_number_total 7176
_reflns_threshold_expression 'I > 2\s(I)'
_cod_data_source_file am9b00872_si_003.cif
_cod_data_source_block shelx
_cod_depositor_comments
;
The following automatic conversions were performed:

'_exptl_absorpt_correction_type' value 'Multi-scan' changed to
'multi-scan' according to
/home/data/users/saulius/crontab/automatic-downloads/current/ACS/lib/dictionaries/cif_core.dic
dictionary named 'cif_core.dic' version 2.4.2 from 2011-04-26.

Automatic conversion script
Id: cif_fix_values 4973 2017-02-22 13:04:09Z antanas 
;
_cod_database_code 4514565
_shelx_shelxl_version_number 2014/7
_shelx_space_group_comment
;
The symmetry employed for this shelxl refinement is uniquely defined
by the following loop, which should always be used as a source of
symmetry information in preference to the above space-group names.
They are only intended as comments.
;

loop_
_space_group_symop_operation_xyz
'x, y, z'
'-x, y, -z+1/2'
'x+1/2, y+1/2, z'
'-x+1/2, y+1/2, -z+1/2'
'-x, -y, -z'
'x, -y, z-1/2'
'-x+1/2, -y+1/2, -z'
'x+1/2, -y+1/2, z-1/2'

loop_
_atom_site_label
_atom_site_type_symbol
_atom_site_fract_x
_atom_site_fract_y
_atom_site_fract_z
_atom_site_U_iso_or_equiv
_atom_site_adp_type
_atom_site_occupancy
_atom_site_site_symmetry_order
_atom_site_calc_flag
_atom_site_refinement_flags_posn
_atom_site_refinement_flags_adp
_atom_site_refinement_flags_occupancy
W1 W 0.50146(5) 0.08661(4) 0.57842(6) 0.0256(3) Uani 1 1 d . . .
W2 W 0.40565(5) -0.04137(4) 0.62789(6) 0.0266(3) Uani 1 1 d . . .
W3 W 0.41280(5) 0.20642(4) 0.62478(6) 0.0286(3) Uani 1 1 d . . .
W4 W 0.59068(5) 0.20191(4) 0.69852(6) 0.0294(3) Uani 1 1 d . . .
W5 W 0.68690(5) 0.07788(4) 0.83144(6) 0.0298(3) Uani 1 1 d . . .
W6 W 0.40202(5) -0.03814(4) 0.79224(6) 0.0275(3) Uani 1 1 d . . .
Cu1 Cu 0.5000 0.45460(17) 0.7500 0.0202(8) Uani 1 2 d S TU P
Cu2 Cu 0.87663(13) 0.07668(11) 0.74060(17) 0.0248(7) Uani 1 1 d . . .
Cu3 Cu 0.38535(14) 0.47014(14) 0.57652(18) 0.0329(8) Uani 1 1 d . . .
Cu4 Cu 0.26297(16) 0.59241(13) 0.57448(18) 0.0327(8) Uani 1 1 d . . .
Cu5 Cu 0.38652(14) 0.71313(14) 0.58301(18) 0.0332(8) Uani 1 1 d . . .
Cu6 Cu 0.75369(13) 0.32620(12) 0.76108(16) 0.0240(6) Uani 1 1 d . U .
Cu7 Cu 0.63762(15) 0.34327(13) 0.58085(18) 0.0328(8) Uani 1 1 d . . .
Cu8 Cu 0.50603(16) 0.59029(13) 0.59183(19) 0.0360(8) Uani 1 1 d . . .
Cu9 Cu 0.1337(3) 0.3370(3) 0.5687(4) 0.1002(18) Uani 1 1 d . U .
Cu10 Cu 1.0000 0.19803(16) 0.7500 0.0211(9) Uani 1 2 d S T P
Cl1 Cl 0.3747(4) 0.5915(3) 0.5585(5) 0.0522(17) Uani 1 1 d . U .
P1 P 0.5000 0.0820(3) 0.7500 0.0174(18) Uani 1 2 d S T P
O1 O 0.3895(8) -0.0814(7) 0.7034(9) 0.0276(17) Uani 1 1 d . U .
O2 O 0.4345(7) 0.0263(7) 0.5820(9) 0.0272(14) Uani 1 1 d . U .
O3 O 0.5008(8) 0.0737(7) 0.4973(9) 0.028(3) Uani 1 1 d . U .
O4 O 0.6548(7) 0.1369(7) 0.7528(9) 0.0271(15) Uani 1 1 d . U .
O5 O 0.4313(8) 0.1550(7) 0.5568(9) 0.0267(16) Uani 1 1 d . U .
O6 O 0.3225(8) 0.0097(7) 0.6095(9) 0.0282(17) Uani 1 1 d . U .
O7 O 0.3478(8) 0.1388(7) 0.6228(9) 0.0297(16) Uani 1 1 d . U .
O8 O 0.6468(8) 0.2592(7) 0.6912(9) 0.0277(18) Uani 1 1 d . U .
O9 O 0.5026(7) -0.0624(7) 0.6736(9) 0.0270(16) Uani 1 1 d . U .
O10 O 0.3594(8) 0.2645(8) 0.5713(10) 0.035(3) Uani 1 1 d . U .
O11 O 0.5698(7) 0.0266(7) 0.6377(9) 0.0267(15) Uani 1 1 d . U .
O12 O 0.4342(8) 0.0391(7) 0.7218(9) 0.0267(16) Uani 1 1 d . U .
O13 O 0.5014(7) 0.1265(7) 0.6912(9) 0.0268(15) Uani 1 1 d . U .
O14 O 0.5706(8) 0.1532(7) 0.6134(9) 0.0272(15) Uani 1 1 d . U .
O15 O 0.7741(8) 0.0905(7) 0.8668(10) 0.036(3) Uani 1 1 d . U .
O16 O 0.5841(8) 0.2278(7) 0.7853(9) 0.0275(17) Uani 1 1 d . U .
O17 O 0.5017(7) 0.2445(7) 0.6493(9) 0.0273(16) Uani 1 1 d . U .
O18 O 0.6792(8) 0.0104(7) 0.7624(9) 0.0280(19) Uani 1 1 d . U .
O19 O 0.3749(8) -0.0996(7) 0.5658(9) 0.030(3) Uani 1 1 d . U .
O20 O 0.3670(8) -0.0956(7) 0.8277(9) 0.027(3) Uani 1 1 d . U .
N1 N 0.4781(9) 0.7319(8) 0.5797(10) 0.019(4) Uani 1 1 d . U .
N2 N 0.2460(9) 0.5011(9) 0.5680(12) 0.031(5) Uani 1 1 d . . .
N3 N 0.5230(9) 0.6805(8) 0.5848(11) 0.024(5) Uani 1 1 d . . .
N4 N 0.2473(9) 0.6841(9) 0.5765(11) 0.026(5) Uani 1 1 d . . .
N5 N 0.9107(8) 0.2138(8) 0.7504(10) 0.017(4) Uani 1 1 d . U .
N6 N 0.8173(8) 0.2633(8) 0.7542(10) 0.017(4) Uani 1 1 d . U .
N7 N 0.8643(8) 0.1651(7) 0.7482(10) 0.016(4) Uani 1 1 d . U .
N8 N 0.2977(9) 0.7295(8) 0.5834(10) 0.021(4) Uani 1 1 d . . .
N9 N 0.2013(9) 0.7799(9) 0.5770(11) 0.026(5) Uani 1 1 d . . .
N10 N 0.4767(9) 0.4526(8) 0.5841(11) 0.027(5) Uani 1 1 d . . .
N11 N 0.5273(10) 0.5018(10) 0.5891(11) 0.032(5) Uani 1 1 d . . .
N12 N 0.1945(10) 0.4071(10) 0.5540(14) 0.049(7) Uani 1 1 d . . .
N13 N 0.6404(8) 0.4866(7) 0.7621(9) 0.012(4) Uani 1 1 d . U .
N14 N 0.5932(8) 0.4389(7) 0.7608(9) 0.011(3) Uani 1 1 d . U .
N15 N 0.6916(9) 0.3898(8) 0.7677(10) 0.020(4) Uani 1 1 d . U .
N16 N 0.5672(11) 0.7740(9) 0.5735(14) 0.044(6) Uani 1 1 d . . .
N17 N 0.5731(9) 0.4043(8) 0.5857(10) 0.022(4) Uani 1 1 d . U .
N18 N 0.2913(8) 0.4549(8) 0.5659(10) 0.022(4) Uani 1 1 d . . .
C1 C 0.1871(13) 0.4726(12) 0.5601(13) 0.035(6) Uani 1 1 d . . .
H1 H 0.1471 0.4934 0.5588 0.042 Uiso 1 1 calc R U .
C2 C 0.1928(10) 0.7150(10) 0.5743(12) 0.018(5) Uani 1 1 d . U .
H2 H 0.1519 0.6946 0.5711 0.022 Uiso 1 1 calc R U .
C3 C 0.8090(11) 0.1987(10) 0.7490(14) 0.027(6) Uani 1 1 d . . .
H3 H 0.7682 0.1783 0.7461 0.033 Uiso 1 1 calc R U .
C4 C 0.2665(11) 0.7851(10) 0.5850(12) 0.022(5) Uani 1 1 d . . .
H4 H 0.2892 0.8249 0.5913 0.026 Uiso 1 1 calc R U .
C5 C 0.6964(10) 0.4545(9) 0.7642(12) 0.015(4) Uani 1 1 d . U .
H5 H 0.7356 0.4753 0.7632 0.018 Uiso 1 1 calc R U .
C6 C 0.5094(11) 0.3960(11) 0.5842(13) 0.024(5) Uani 1 1 d . U .
H6 H 0.4894 0.3554 0.5833 0.029 Uiso 1 1 calc R U .
C7 C 0.5029(12) 0.7805(13) 0.5742(14) 0.036(6) Uani 1 1 d . U .
H7 H 0.4808 0.8204 0.5706 0.043 Uiso 1 1 calc R U .
C8 C 0.8805(10) 0.2701(9) 0.7524(12) 0.016(5) Uani 1 1 d . U .
H8 H 0.9010 0.3103 0.7525 0.019 Uiso 1 1 calc R U .
C9 C 0.6260(10) 0.3837(10) 0.7654(12) 0.019(5) Uani 1 1 d . U .
H9 H 0.6060 0.3436 0.7671 0.023 Uiso 1 1 calc R U .
C10 C 0.2612(12) 0.3994(11) 0.5578(14) 0.029(5) Uani 1 1 d . U .
H10 H 0.2815 0.3599 0.5550 0.034 Uiso 1 1 calc R U .
C11 C 0.5818(12) 0.4692(11) 0.5901(13) 0.031(6) Uani 1 1 d . . .
H11 H 0.6229 0.4894 0.5935 0.037 Uiso 1 1 calc R U .
C12 C 0.5761(12) 0.7091(12) 0.5805(14) 0.036(6) Uani 1 1 d . . .
H12 H 0.6158 0.6875 0.5821 0.043 Uiso 1 1 calc R U .
O1W O 0.2122(11) 0.2617(10) 0.5765(12) 0.065(3) Uani 1 1 d . U .
Cl2A Cl 0.5000 0.577(2) 0.7500 0.045(3) Uani 0.36 2 d S TU P
Cl2B Cl 0.4894(11) 0.5776(15) 0.7225(11) 0.042(3) Uani 0.32 1 d . U P

loop_
_atom_site_aniso_label
_atom_site_aniso_U_11
_atom_site_aniso_U_22
_atom_site_aniso_U_33
_atom_site_aniso_U_23
_atom_site_aniso_U_13
_atom_site_aniso_U_12
W1 0.0294(5) 0.0170(5) 0.0384(7) -0.0029(4) 0.0219(5) -0.0021(4)
W2 0.0273(5) 0.0151(4) 0.0443(7) -0.0068(4) 0.0217(5) -0.0081(4)
W3 0.0334(5) 0.0179(5) 0.0432(7) 0.0065(5) 0.0246(5) 0.0079(4)
W4 0.0336(6) 0.0161(5) 0.0518(8) -0.0039(5) 0.0308(5) -0.0081(4)
W5 0.0188(5) 0.0250(5) 0.0516(8) -0.0014(5) 0.0205(5) -0.0011(4)
W6 0.0272(5) 0.0129(4) 0.0540(8) -0.0006(4) 0.0285(5) -0.0045(4)
Cu1 0.0171(11) 0.0211(11) 0.0242(12) 0.000 0.0102(9) 0.000
Cu2 0.0210(14) 0.0091(12) 0.048(2) -0.0013(12) 0.0182(14) 0.0006(10)
Cu3 0.0239(15) 0.0307(16) 0.052(2) 0.0056(15) 0.0235(15) 0.0067(12)
Cu4 0.0406(18) 0.0195(14) 0.048(2) 0.0063(14) 0.0282(16) 0.0090(12)
Cu5 0.0211(14) 0.0374(17) 0.049(2) 0.0066(15) 0.0221(15) 0.0076(13)
Cu6 0.0223(9) 0.0222(9) 0.0303(11) -0.0017(8) 0.0133(8) 0.0054(7)
Cu7 0.0273(15) 0.0257(15) 0.052(2) 0.0004(15) 0.0232(16) 0.0142(12)
Cu8 0.0336(17) 0.0167(14) 0.057(2) -0.0027(14) 0.0173(16) 0.0051(12)
Cu9 0.084(4) 0.090(4) 0.137(6) 0.005(4) 0.055(4) -0.006(3)
Cu10 0.0134(17) 0.0152(18) 0.042(3) 0.000 0.0182(18) 0.000
Cl1 0.048(3) 0.043(3) 0.072(3) 0.005(3) 0.032(3) 0.004(2)
P1 0.012(4) 0.008(3) 0.037(5) 0.000 0.016(4) 0.000
O1 0.027(3) 0.022(3) 0.042(3) -0.003(3) 0.022(3) -0.002(3)
O2 0.027(2) 0.022(2) 0.041(3) -0.003(2) 0.022(2) -0.002(2)
O3 0.033(5) 0.024(5) 0.038(5) -0.005(4) 0.023(4) -0.003(4)
O4 0.027(3) 0.022(3) 0.040(3) -0.003(2) 0.022(2) -0.002(2)
O5 0.027(3) 0.023(3) 0.040(3) -0.002(2) 0.024(2) -0.001(2)
O6 0.027(3) 0.023(3) 0.042(3) -0.003(3) 0.022(3) -0.003(3)
O7 0.029(3) 0.024(3) 0.042(3) -0.002(3) 0.022(3) -0.002(2)
O8 0.028(3) 0.022(3) 0.041(3) -0.003(3) 0.022(3) -0.004(3)
O9 0.026(3) 0.021(3) 0.042(3) -0.003(3) 0.022(3) -0.002(2)
O10 0.036(5) 0.032(5) 0.044(5) 0.001(4) 0.023(4) 0.002(4)
O11 0.026(3) 0.022(3) 0.041(3) -0.002(2) 0.022(2) -0.001(2)
O12 0.026(3) 0.021(3) 0.041(3) -0.002(3) 0.023(3) -0.002(2)
O13 0.027(2) 0.021(2) 0.041(3) -0.002(2) 0.022(2) -0.001(2)
O14 0.027(2) 0.022(2) 0.041(3) -0.003(2) 0.022(2) -0.001(2)
O15 0.033(6) 0.030(6) 0.048(7) -0.001(6) 0.020(5) -0.003(5)
O16 0.028(3) 0.021(3) 0.041(3) -0.003(3) 0.021(3) -0.002(3)
O17 0.028(3) 0.022(3) 0.041(3) -0.002(2) 0.022(2) -0.001(2)
O18 0.027(3) 0.022(3) 0.042(4) -0.002(3) 0.022(3) -0.001(3)
O19 0.030(5) 0.022(5) 0.043(5) -0.009(4) 0.019(4) -0.003(4)
O20 0.026(5) 0.021(5) 0.044(5) -0.003(5) 0.023(4) -0.002(4)
N1 0.019(4) 0.018(4) 0.019(4) -0.0002(10) 0.0075(18) 0.0006(10)
N2 0.023(10) 0.031(11) 0.049(16) 0.014(10) 0.026(11) 0.013(8)
N3 0.022(10) 0.014(9) 0.037(13) 0.003(9) 0.012(9) 0.008(7)
N4 0.026(10) 0.022(9) 0.035(13) 0.005(9) 0.016(10) 0.001(8)
N5 0.011(6) 0.014(7) 0.025(8) 0.000(6) 0.007(6) -0.003(6)
N6 0.017(7) 0.013(7) 0.027(8) 0.005(6) 0.016(6) 0.005(6)
N7 0.014(7) 0.010(6) 0.025(8) -0.003(6) 0.010(6) -0.009(5)
N8 0.019(9) 0.025(10) 0.016(11) 0.008(8) 0.004(8) 0.006(8)
N9 0.022(10) 0.027(10) 0.035(13) 0.001(9) 0.019(9) 0.008(8)
N10 0.023(10) 0.017(9) 0.041(14) -0.005(9) 0.015(10) -0.001(8)
N11 0.024(10) 0.039(12) 0.039(14) 0.021(10) 0.020(10) 0.020(9)
N12 0.020(11) 0.038(13) 0.071(19) -0.015(12) 0.000(11) -0.010(9)
N13 0.006(6) 0.009(6) 0.020(8) 0.002(6) 0.004(6) -0.002(5)
N14 0.010(3) 0.011(3) 0.011(3) -0.0001(10) 0.0044(16) -0.0001(10)
N15 0.021(7) 0.014(7) 0.031(9) -0.001(6) 0.015(6) 0.004(6)
N16 0.034(12) 0.026(11) 0.071(19) 0.011(11) 0.021(12) -0.011(9)
N17 0.015(7) 0.026(7) 0.031(9) 0.004(7) 0.016(6) 0.007(6)
N18 0.006(8) 0.023(10) 0.031(12) -0.008(9) 0.001(8) 0.005(7)
C1 0.041(15) 0.042(15) 0.021(15) 0.012(12) 0.011(12) 0.001(12)
C2 0.018(5) 0.018(5) 0.018(5) 0.0000(10) 0.008(2) 0.0001(10)
C3 0.016(11) 0.015(11) 0.051(18) -0.014(11) 0.013(11) -0.002(9)
C4 0.026(12) 0.017(11) 0.020(13) -0.005(10) 0.007(10) -0.002(9)
C5 0.010(7) 0.017(8) 0.024(9) 0.003(7) 0.013(7) 0.006(6)
C6 0.027(8) 0.021(8) 0.028(9) -0.005(7) 0.015(7) 0.008(7)
C7 0.029(9) 0.052(10) 0.038(10) 0.001(8) 0.026(8) 0.002(8)
C8 0.013(7) 0.012(7) 0.023(9) -0.003(7) 0.007(7) 0.002(6)
C9 0.013(8) 0.017(8) 0.029(9) -0.001(7) 0.011(7) 0.003(6)
C10 0.026(9) 0.019(8) 0.040(10) -0.007(7) 0.012(7) 0.005(7)
C11 0.030(13) 0.037(14) 0.035(17) -0.001(12) 0.023(12) 0.006(11)
C12 0.020(12) 0.041(15) 0.047(18) -0.009(13) 0.016(12) -0.016(11)
O1W 0.065(4) 0.064(4) 0.065(4) 0.001(2) 0.025(2) -0.001(2)
Cl2A 0.045(3) 0.045(3) 0.046(3) 0.000 0.0189(14) 0.000
Cl2B 0.042(3) 0.042(3) 0.043(3) 0.0000(10) 0.0180(13) 0.0003(10)

loop_
_atom_type_symbol
_atom_type_description
_atom_type_scat_dispersion_real
_atom_type_scat_dispersion_imag
_atom_type_scat_source
C C 0.0030 0.0020 'International Tables Vol C Tables 4.2.6.8 and 6.1.1.4'
H H 0.0000 0.0000 'International Tables Vol C Tables 4.2.6.8 and 6.1.1.4'
Cl Cl 0.1480 0.1590 'International Tables Vol C Tables 4.2.6.8 and 6.1.1.4'
Cu Cu 0.3200 1.2650 'International Tables Vol C Tables 4.2.6.8 and 6.1.1.4'
N N 0.0060 0.0030 'International Tables Vol C Tables 4.2.6.8 and 6.1.1.4'
O O 0.0110 0.0060 'International Tables Vol C Tables 4.2.6.8 and 6.1.1.4'
P P 0.1020 0.0940 'International Tables Vol C Tables 4.2.6.8 and 6.1.1.4'
W W -0.8490 6.8720 'International Tables Vol C Tables 4.2.6.8 and 6.1.1.4'

loop_
_geom_angle_atom_site_label_1
_geom_angle_atom_site_label_2
_geom_angle_atom_site_label_3
_geom_angle
_geom_angle_site_symmetry_1
_geom_angle_site_symmetry_3
O3 W1 O2 103.0(7) . .
O3 W1 O14 100.9(7) . .
O2 W1 O14 156.1(7) . .
O3 W1 O11 103.9(7) . .
O2 W1 O11 85.7(6) . .
O14 W1 O11 88.0(6) . .
O3 W1 O5 100.4(7) . .
O2 W1 O5 89.0(6) . .
O14 W1 O5 87.3(6) . .
O11 W1 O5 155.7(7) . .
O3 W1 O13 169.6(6) . .
O2 W1 O13 84.2(6) . .
O14 W1 O13 72.1(6) . .
O11 W1 O13 83.9(6) . .
O5 W1 O13 72.0(6) . .
O19 W2 O9 102.6(7) . .
O19 W2 O1 100.2(7) . .
O9 W2 O1 90.0(7) . .
O19 W2 O2 103.8(7) . .
O9 W2 O2 85.8(6) . .
O1 W2 O2 155.9(7) . .
O19 W2 O6 101.6(7) . .
O9 W2 O6 155.7(7) . .
O1 W2 O6 87.3(6) . .
O2 W2 O6 86.9(6) . .
O19 W2 O12 171.0(6) . .
O9 W2 O12 83.7(6) . .
O1 W2 O12 73.1(6) . .
O2 W2 O12 82.9(6) . .
O6 W2 O12 72.5(6) . .
O10 W3 O17 101.4(7) . .
O10 W3 O16 103.3(7) . 2_656
O17 W3 O16 90.0(7) . 2_656
O10 W3 O5 100.6(8) . .
O17 W3 O5 87.6(6) . .
O16 W3 O5 156.0(6) 2_656 .
O10 W3 O7 102.8(7) . .
O17 W3 O7 155.7(7) . .
O16 W3 O7 86.1(7) 2_656 .
O5 W3 O7 86.3(6) . .
O10 W3 O13 170.7(6) . .
O17 W3 O13 71.8(6) . .
O16 W3 O13 83.5(6) 2_656 .
O5 W3 O13 73.1(6) . .
O7 W3 O13 83.9(6) . .
O8 W4 O4 101.1(7) . .
O8 W4 O14 100.5(7) . .
O4 W4 O14 90.9(7) . .
O8 W4 O16 101.6(7) . .
O4 W4 O16 86.7(7) . .
O14 W4 O16 157.9(6) . .
O8 W4 O17 100.9(7) . .
O4 W4 O17 158.0(6) . .
O14 W4 O17 86.9(6) . .
O16 W4 O17 87.2(6) . .
O8 W4 O13 171.5(7) . .
O4 W4 O13 85.8(6) . .
O14 W4 O13 74.1(6) . .
O16 W4 O13 83.8(6) . .
O17 W4 O13 72.5(6) . .
O15 W5 O7 104.3(7) . 2_656
O15 W5 O4 102.5(7) . .
O7 W5 O4 86.1(7) 2_656 .
O15 W5 O6 101.9(7) . 2_656
O7 W5 O6 90.4(6) 2_656 2_656
O4 W5 O6 155.4(6) . 2_656
O15 W5 O18 100.5(7) . .
O7 W5 O18 155.0(6) 2_656 .
O4 W5 O18 86.1(7) . .
O6 W5 O18 86.9(7) 2_656 .
O15 W5 O12 169.7(6) . 2_656
O7 W5 O12 84.6(6) 2_656 2_656
O4 W5 O12 83.1(6) . 2_656
O6 W5 O12 72.3(6) 2_656 2_656
O18 W5 O12 71.0(5) . 2_656
O20 W6 O11 102.4(7) . 2_656
O20 W6 O9 103.1(7) . 2_656
O11 W6 O9 86.8(7) 2_656 2_656
O20 W6 O18 100.7(7) . 2_656
O11 W6 O18 90.7(7) 2_656 2_656
O9 W6 O18 156.1(6) 2_656 2_656
O20 W6 O1 99.8(7) . .
O11 W6 O1 157.8(6) 2_656 .
O9 W6 O1 87.2(7) 2_656 .
O18 W6 O1 86.1(7) 2_656 .
O20 W6 O12 169.6(7) . .
O11 W6 O12 85.5(6) 2_656 .
O9 W6 O12 83.8(6) 2_656 .
O18 W6 O12 72.3(6) 2_656 .
O1 W6 O12 72.6(6) . .
N14 Cu1 N14 160.4(9) . 2_656
N14 Cu1 Cl2A 99.8(5) . .
N14 Cu1 Cl2A 99.8(5) 2_656 .
N14 Cu1 Cl2B 98.5(7) . 2_656
N14 Cu1 Cl2B 100.7(7) 2_656 2_656
Cl2A Cu1 Cl2B 11.6(5) . 2_656
N14 Cu1 Cl2B 100.7(7) . .
N14 Cu1 Cl2B 98.5(7) 2_656 .
Cl2A Cu1 Cl2B 11.6(5) . .
Cl2B Cu1 Cl2B 23.2(10) 2_656 .
N14 Cu1 Cu3 112.9(5) . .
N14 Cu1 Cu3 69.1(5) 2_656 .
Cl2A Cu1 Cu3 84.66(7) . .
Cl2B Cu1 Cu3 95.8(5) 2_656 .
Cl2B Cu1 Cu3 73.6(5) . .
N14 Cu1 Cu3 69.1(5) . 2_656
N14 Cu1 Cu3 112.9(5) 2_656 2_656
Cl2A Cu1 Cu3 84.66(8) . 2_656
Cl2B Cu1 Cu3 73.6(5) 2_656 2_656
Cl2B Cu1 Cu3 95.8(5) . 2_656
Cu3 Cu1 Cu3 169.31(15) . 2_656
N7 Cu2 N13 159.6(7) . 4_646
N7 Cu2 Cl2A 99.7(11) . 3_545
N13 Cu2 Cl2A 100.2(11) 4_646 3_545
N7 Cu2 Cl2B 100.1(8) . 3_545
N13 Cu2 Cl2B 100.3(8) 4_646 3_545
Cl2A Cu2 Cl2B 11.9(5) 3_545 3_545
N7 Cu2 Cl2B 98.0(8) . 4_646
N13 Cu2 Cl2B 100.7(8) 4_646 4_646
Cl2A Cu2 Cl2B 11.6(5) 3_545 4_646
Cl2B Cu2 Cl2B 23.4(9) 3_545 4_646
N7 Cu2 Cu4 85.7(6) . 3_545
N13 Cu2 Cu4 91.0(5) 4_646 3_545
Cl2A Cu2 Cu4 111.41(15) 3_545 3_545
Cl2B Cu2 Cu4 99.6(5) 3_545 3_545
Cl2B Cu2 Cu4 122.9(5) 4_646 3_545
N7 Cu2 Cu8 84.2(6) . 4_646
N13 Cu2 Cu8 99.4(5) 4_646 4_646
Cl2A Cu2 Cu8 67.66(12) 3_545 4_646
Cl2B Cu2 Cu8 79.4(5) 3_545 4_646
Cl2B Cu2 Cu8 56.1(5) 4_646 4_646
Cu4 Cu2 Cu8 169.56(10) 3_545 4_646
N7 Cu2 Cu10 54.9(5) . .
N13 Cu2 Cu10 145.2(4) 4_646 .
Cl2A Cu2 Cu10 45.0(10) 3_545 .
Cl2B Cu2 Cu10 45.7(7) 3_545 .
Cl2B Cu2 Cu10 45.6(7) 4_646 .
Cu4 Cu2 Cu10 100.93(9) 3_545 .
Cu8 Cu2 Cu10 70.84(7) 4_646 .
N10 Cu3 N18 159.5(7) . .
N10 Cu3 Cl1 103.2(6) . .
N18 Cu3 Cl1 96.9(5) . .
N10 Cu3 Cu1 68.9(6) . .
N18 Cu3 Cu1 110.9(6) . .
Cl1 Cu3 Cu1 103.3(2) . .
N10 Cu3 Cu8 56.8(5) . .
N18 Cu3 Cu8 143.7(5) . .
Cl1 Cu3 Cu8 47.33(18) . .
Cu1 Cu3 Cu8 78.18(10) . .
N2 Cu4 N4 160.5(8) . .
N2 Cu4 Cl1 98.1(5) . .
N4 Cu4 Cl1 100.8(6) . .
N2 Cu4 Cu2 90.7(7) . 3_455
N4 Cu4 Cu2 97.5(6) . 3_455
Cl1 Cu4 Cu2 79.6(2) . 3_455
N2 Cu4 Cu5 143.8(5) . .
N4 Cu4 Cu5 55.6(5) . .
Cl1 Cu4 Cu5 46.06(17) . .
Cu2 Cu4 Cu5 79.25(10) 3_455 .
N8 Cu5 N1 158.4(7) . .
N8 Cu5 Cl1 99.2(6) . .
N1 Cu5 Cl1 101.7(5) . .
N8 Cu5 Cu10 107.6(6) . 3_455
N1 Cu5 Cu10 76.1(5) . 3_455
Cl1 Cu5 Cu10 95.0(2) . 3_455
N8 Cu5 Cu7 108.2(6) . 5_666
N1 Cu5 Cu7 77.9(5) . 5_666
Cl1 Cu5 Cu7 60.4(2) . 5_666
Cu10 Cu5 Cu7 139.12(10) 3_455 5_666
N8 Cu5 Cu8 144.0(5) . .
N1 Cu5 Cu8 57.6(5) . .
Cl1 Cu5 Cu8 46.48(17) . .
Cu10 Cu5 Cu8 71.58(9) 3_455 .
Cu7 Cu5 Cu8 67.92(9) 5_666 .
N8 Cu5 Cu4 55.0(5) . .
N1 Cu5 Cu4 146.3(5) . .
Cl1 Cu5 Cu4 44.70(17) . .
Cu10 Cu5 Cu4 100.74(11) 3_455 .
Cu7 Cu5 Cu4 84.24(10) 5_666 .
Cu8 Cu5 Cu4 89.23(9) . .
N15 Cu6 N6 179.0(7) . .
N15 Cu6 O8 86.9(6) . .
N6 Cu6 O8 93.9(6) . .
N15 Cu6 Cu9 95.1(6) . 2_656
N6 Cu6 Cu9 84.8(6) . 2_656
O8 Cu6 Cu9 136.0(4) . 2_656
N17 Cu7 N9 178.3(8) . 3_545
N17 Cu7 Cu5 117.3(6) . 5_666
N9 Cu7 Cu5 63.2(6) 3_545 5_666
N11 Cu8 N3 152.5(8) . .
N11 Cu8 Cl1 104.1(6) . .
N3 Cu8 Cl1 100.5(5) . .
N11 Cu8 Cl2B 93.4(9) . .
N3 Cu8 Cl2B 104.9(9) . .
Cl1 Cu8 Cl2B 74.3(5) . .
N11 Cu8 Cu2 82.4(7) . 4_656
N3 Cu8 Cu2 94.6(6) . 4_656
Cl1 Cu8 Cu2 122.6(2) . 4_656
Cl2B Cu8 Cu2 48.3(4) . 4_656
N11 Cu8 Cu3 58.4(6) . .
N3 Cu8 Cu3 147.3(5) . .
Cl1 Cu8 Cu3 46.74(17) . .
Cl2B Cu8 Cu3 70.1(5) . .
Cu2 Cu8 Cu3 103.72(11) 4_656 .
N11 Cu8 Cu5 150.3(6) . .
N3 Cu8 Cu5 56.2(5) . .
Cl1 Cu8 Cu5 46.48(17) . .
Cl2B Cu8 Cu5 76.1(5) . .
Cu2 Cu8 Cu5 108.79(12) 4_656 .
Cu3 Cu8 Cu5 91.89(10) . .
N16 Cu9 N12 173.6(10) 3_445 .
N16 Cu9 O1W 93.1(9) 3_445 .
N12 Cu9 O1W 91.1(8) . .
N16 Cu9 O5 89.8(8) 3_445 7_556
N12 Cu9 O5 84.5(8) . 7_556
O1W Cu9 O5 101.9(7) . 7_556
N16 Cu9 O20 94.2(8) 3_445 4_556
N12 Cu9 O20 87.5(8) . 4_556
O1W Cu9 O20 124.9(7) . 4_556
O5 Cu9 O20 132.6(5) 7_556 4_556
N16 Cu9 Cu6 96.6(8) 3_445 2_656
N12 Cu9 Cu6 89.3(7) . 2_656
O1W Cu9 Cu6 72.1(6) . 2_656
O5 Cu9 Cu6 171.3(4) 7_556 2_656
O20 Cu9 Cu6 52.9(4) 4_556 2_656
N5 Cu10 N5 160.4(10) . 2_756
N5 Cu10 Cl2A 99.8(5) . 3_545
N5 Cu10 Cl2A 99.8(5) 2_756 3_545
N5 Cu10 Cl2B 99.9(7) . 3_545
N5 Cu10 Cl2B 99.4(7) 2_756 3_545
Cl2A Cu10 Cl2B 11.9(5) 3_545 3_545
N5 Cu10 Cl2B 99.4(7) . 4_646
N5 Cu10 Cl2B 99.9(7) 2_756 4_646
Cl2A Cu10 Cl2B 11.9(5) 3_545 4_646
Cl2B Cu10 Cl2B 23.7(10) 3_545 4_646
N5 Cu10 Cu5 105.7(6) . 4_646
N5 Cu10 Cu5 72.4(6) 2_756 4_646
Cl2A Cu10 Cu5 95.37(8) 3_545 4_646
Cl2B Cu10 Cu5 106.6(5) 3_545 4_646
Cl2B Cu10 Cu5 84.1(5) 4_646 4_646
N5 Cu10 Cu5 72.4(6) . 3_545
N5 Cu10 Cu5 105.6(6) 2_756 3_545
Cl2A Cu10 Cu5 95.37(8) 3_545 3_545
Cl2B Cu10 Cu5 84.1(5) 3_545 3_545
Cl2B Cu10 Cu5 106.6(5) 4_646 3_545
Cu5 Cu10 Cu5 169.27(15) 4_646 3_545
N5 Cu10 Cu2 54.9(5) . .
N5 Cu10 Cu2 144.7(5) 2_756 .
Cl2A Cu10 Cu2 45.10(5) 3_545 .
Cl2B Cu10 Cu2 45.7(5) 3_545 .
Cl2B Cu10 Cu2 46.9(5) 4_646 .
Cu5 Cu10 Cu2 108.76(9) 4_646 .
Cu5 Cu10 Cu2 79.08(8) 3_545 .
N5 Cu10 Cu2 144.7(5) . 2_756
N5 Cu10 Cu2 54.9(5) 2_756 2_756
Cl2A Cu10 Cu2 45.10(5) 3_545 2_756
Cl2B Cu10 Cu2 46.9(5) 3_545 2_756
Cl2B Cu10 Cu2 45.7(5) 4_646 2_756
Cu5 Cu10 Cu2 79.08(8) 4_646 2_756
Cu5 Cu10 Cu2 108.76(9) 3_545 2_756
Cu2 Cu10 Cu2 90.20(11) . 2_756
Cu4 Cl1 Cu3 91.1(2) . .
Cu4 Cl1 Cu8 158.6(4) . .
Cu3 Cl1 Cu8 85.9(2) . .
Cu4 Cl1 Cu5 89.2(2) . .
Cu3 Cl1 Cu5 161.5(4) . .
Cu8 Cl1 Cu5 87.0(2) . .
O13 P1 O13 106.7(12) . 2_656
O13 P1 O12 110.1(8) . .
O13 P1 O12 110.0(8) 2_656 .
O13 P1 O12 110.0(8) . 2_656
O13 P1 O12 110.1(8) 2_656 2_656
O12 P1 O12 109.9(11) . 2_656
W2 O1 W6 124.6(7) . .
W1 O2 W2 151.8(10) . .
W4 O4 W5 149.9(8) . .
W3 O5 W1 125.8(9) . .
W3 O5 Cu9 124.1(7) . 7_556
W1 O5 Cu9 110.0(7) . 7_556
W5 O6 W2 125.9(9) 2_656 .
W5 O7 W3 151.5(10) 2_656 .
W4 O8 Cu6 143.6(9) . .
W6 O9 W2 150.7(9) 2_656 .
W6 O11 W1 150.8(8) 2_656 .
P1 O12 W6 124.8(9) . .
P1 O12 W2 125.8(8) . .
W6 O12 W2 89.8(5) . .
P1 O12 W5 125.9(8) . 2_656
W6 O12 W5 89.9(4) . 2_656
W2 O12 W5 89.2(5) . 2_656
P1 O13 W4 127.1(9) . .
P1 O13 W3 126.5(8) . .
W4 O13 W3 89.7(5) . .
P1 O13 W1 123.9(8) . .
W4 O13 W1 88.8(5) . .
W3 O13 W1 89.0(6) . .
W1 O14 W4 125.0(8) . .
W3 O16 W4 150.0(8) 2_656 .
W3 O17 W4 125.9(8) . .
W6 O18 W5 126.8(7) 2_656 .
W6 O20 Cu9 152.3(9) . 4_546
C7 N1 N3 110.6(19) . .
C7 N1 Cu5 130.6(17) . .
N3 N1 Cu5 118.7(13) . .
C1 N2 N18 108.4(19) . .
C1 N2 Cu4 125.9(16) . .
N18 N2 Cu4 125.6(14) . .
C12 N3 N1 102.7(18) . .
C12 N3 Cu8 129.9(16) . .
N1 N3 Cu8 127.4(13) . .
C2 N4 N8 107.2(17) . .
C2 N4 Cu4 129.9(15) . .
N8 N4 Cu4 122.9(13) . .
C8 N5 N7 107.4(15) . .
C8 N5 Cu10 129.0(13) . .
N7 N5 Cu10 123.7(12) . .
C3 N6 C8 101.4(16) . .
C3 N6 Cu6 127.6(14) . .
C8 N6 Cu6 131.0(13) . .
C3 N7 N5 102.7(15) . .
C3 N7 Cu2 130.6(13) . .
N5 N7 Cu2 126.5(12) . .
C4 N8 N4 103.1(16) . .
C4 N8 Cu5 130.5(15) . .
N4 N8 Cu5 126.3(13) . .
C4 N9 C2 101.4(17) . .
C4 N9 Cu7 130.8(15) . 3_455
C2 N9 Cu7 127.2(15) . 3_455
C6 N10 N11 104.5(17) . .
C6 N10 Cu3 131.3(15) . .
N11 N10 Cu3 124.2(13) . .
C11 N11 N10 104.5(18) . .
C11 N11 Cu8 135.0(18) . .
N10 N11 Cu8 120.5(13) . .
C1 N12 C10 105(2) . .
C1 N12 Cu9 126.0(18) . .
C10 N12 Cu9 126.3(17) . .
C5 N13 N14 105.1(15) . .
C5 N13 Cu2 130.0(13) . 4_656
N14 N13 Cu2 124.9(11) . 4_656
C9 N14 N13 105.4(15) . .
C9 N14 Cu1 129.6(13) . .
N13 N14 Cu1 124.9(11) . .
C5 N15 C9 100.8(15) . .
C5 N15 Cu6 128.1(13) . .
C9 N15 Cu6 130.3(14) . .
C12 N16 C7 100.9(19) . .
C12 N16 Cu9 126.9(17) . 3
C7 N16 Cu9 132.1(18) . 3
C6 N17 C11 103.6(17) . .
C6 N17 Cu7 130.3(15) . .
C11 N17 Cu7 126.1(14) . .
C10 N18 N2 108.5(17) . .
C10 N18 Cu3 126.0(14) . .
N2 N18 Cu3 125.5(14) . .
N2 C1 N12 108(2) . .
N2 C1 H1 125.8 . .
N12 C1 H1 125.8 . .
N4 C2 N9 113.0(19) . .
N4 C2 H2 123.5 . .
N9 C2 H2 123.5 . .
N6 C3 N7 115.2(18) . .
N6 C3 H3 122.4 . .
N7 C3 H3 122.4 . .
N9 C4 N8 115.2(19) . .
N9 C4 H4 122.4 . .
N8 C4 H4 122.4 . .
N13 C5 N15 114.2(17) . .
N13 C5 H5 122.9 . .
N15 C5 H5 122.9 . .
N17 C6 N10 113(2) . .
N17 C6 H6 123.5 . .
N10 C6 H6 123.5 . .
N1 C7 N16 114(2) . .
N1 C7 H7 123.1 . .
N16 C7 H7 123.1 . .
N5 C8 N6 113.2(17) . .
N5 C8 H8 123.4 . .
N6 C8 H8 123.4 . .
N14 C9 N15 114.3(17) . .
N14 C9 H9 122.8 . .
N15 C9 H9 122.8 . .
N18 C10 N12 109.7(19) . .
N18 C10 H10 125.1 . .
N12 C10 H10 125.1 . .
N11 C11 N17 114(2) . .
N11 C11 H11 122.8 . .
N17 C11 H11 122.8 . .
N3 C12 N16 112(2) . .
N3 C12 H12 124.0 . .
N16 C12 H12 124.0 . .
Cl2B Cl2A Cl2B 175(10) 2_656 .
Cl2B Cl2A Cu10 88(8) 2_656 3_455
Cl2B Cl2A Cu10 88(8) . 3_455
Cl2B Cl2A Cu2 93(2) 2_656 3_455
Cl2B Cl2A Cu2 87(2) . 3_455
Cu10 Cl2A Cu2 89.9(10) 3_455 3_455
Cl2B Cl2A Cu2 87(2) 2_656 4_656
Cl2B Cl2A Cu2 93(2) . 4_656
Cu10 Cl2A Cu2 89.9(10) 3_455 4_656
Cu2 Cl2A Cu2 179.9(19) 3_455 4_656
Cl2B Cl2A Cu1 92(8) 2_656 .
Cl2B Cl2A Cu1 92(8) . .
Cu10 Cl2A Cu1 180.0 3_455 .
Cu2 Cl2A Cu1 90.1(10) 3_455 .
Cu2 Cl2A Cu1 90.1(10) 4_656 .
Cl2A Cl2B Cl2B 2(8) . 2_656
Cl2A Cl2B Cu2 81(2) . 3_455
Cl2B Cl2B Cu2 81(2) 2_656 3_455
Cl2A Cl2B Cu10 81(8) . 3_455
Cl2B Cl2B Cu10 78.1(5) 2_656 3_455
Cu2 Cl2B Cu10 88.6(8) 3_455 3_455
Cl2A Cl2B Cu1 76(7) . .
Cl2B Cl2B Cu1 78.4(5) 2_656 .
Cu2 Cl2B Cu1 87.8(8) 3_455 .
Cu10 Cl2B Cu1 156.5(9) 3_455 .
Cl2A Cl2B Cu2 75(2) . 4_656
Cl2B Cl2B Cu2 75(2) 2_656 4_656
Cu2 Cl2B Cu2 156.5(9) 3_455 4_656
Cu10 Cl2B Cu2 87.4(8) 3_455 4_656
Cu1 Cl2B Cu2 86.7(8) . 4_656
Cl2A Cl2B Cu8 151(3) . .
Cl2B Cl2B Cu8 150(3) 2_656 .
Cu2 Cl2B Cu8 127.8(8) 3_455 .
Cu10 Cl2B Cu8 95.1(8) 3_455 .
Cu1 Cl2B Cu8 105.3(9) . .
Cu2 Cl2B Cu8 75.6(6) 4_656 .

loop_
_geom_bond_atom_site_label_1
_geom_bond_atom_site_label_2
_geom_bond_distance
_geom_bond_site_symmetry_2
W1 O3 1.693(17) .
W1 O2 1.892(14) .
W1 O14 1.909(14) .
W1 O11 1.911(15) .
W1 O5 1.948(14) .
W1 O13 2.472(16) .
W2 O19 1.683(16) .
W2 O9 1.907(15) .
W2 O1 1.914(16) .
W2 O2 1.915(15) .
W2 O6 1.931(14) .
W2 O12 2.436(16) .
W3 O10 1.703(16) .
W3 O17 1.886(14) .
W3 O16 1.887(17) 2_656
W3 O5 1.919(15) .
W3 O7 1.933(14) .
W3 O13 2.441(15) .
W4 O8 1.712(14) .
W4 O4 1.905(15) .
W4 O14 1.920(16) .
W4 O16 1.928(16) .
W4 O17 1.931(15) .
W4 O13 2.382(14) .
W5 O15 1.687(16) .
W5 O7 1.882(15) 2_656
W5 O4 1.919(16) .
W5 O6 1.921(15) 2_656
W5 O18 1.951(16) .
W5 O12 2.448(15) 2_656
W6 O20 1.703(14) .
W6 O11 1.879(16) 2_656
W6 O9 1.892(14) 2_656
W6 O18 1.898(15) 2_656
W6 O1 1.961(16) .
W6 O12 2.426(15) .
Cu1 N14 1.896(15) .
Cu1 N14 1.896(15) 2_656
Cu1 Cl2A 2.51(4) .
Cu1 Cl2B 2.58(3) 2_656
Cu1 Cl2B 2.58(3) .
Cu1 Cu3 3.431(3) .
Cu1 Cu3 3.431(3) 2_656
Cu2 N7 1.851(16) .
Cu2 N13 1.884(15) 4_646
Cu2 Cl2A 2.504(2) 3_545
Cu2 Cl2B 2.53(2) 3_545
Cu2 Cl2B 2.59(2) 4_646
Cu2 Cu4 3.310(5) 3_545
Cu2 Cu8 3.352(5) 4_646
Cu2 Cu10 3.536(3) .
Cu3 N10 1.885(17) .
Cu3 N18 1.912(16) .
Cu3 Cl1 2.520(7) .
Cu3 Cu8 3.452(4) .
Cu4 N2 1.906(19) .
Cu4 N4 1.916(18) .
Cu4 Cl1 2.486(8) .
Cu4 Cu2 3.310(5) 3_455
Cu4 Cu5 3.534(4) .
Cu5 N8 1.889(17) .
Cu5 N1 1.980(17) .
Cu5 Cl1 2.544(8) .
Cu5 Cu10 3.321(3) 3_455
Cu5 Cu7 3.421(5) 5_666
Cu5 Cu8 3.504(4) .
Cu6 N15 1.885(16) .
Cu6 N6 1.900(15) .
Cu6 O8 2.522(15) .
Cu6 Cu9 3.360(7) 2_656
Cu7 N17 1.873(16) .
Cu7 N9 1.886(17) 3_545
Cu7 Cu5 3.421(5) 5_666
Cu8 N11 1.880(19) .
Cu8 N3 1.905(17) .
Cu8 Cl1 2.544(8) .
Cu8 Cl2B 2.87(2) .
Cu8 Cu2 3.352(5) 4_656
Cu9 N16 1.931(19) 3_445
Cu9 N12 2.02(2) .
Cu9 O1W 2.21(2) .
Cu9 O5 2.399(18) 7_556
Cu9 O20 2.557(17) 4_556
Cu9 Cu6 3.360(7) 2_656
Cu10 N5 1.896(16) .
Cu10 N5 1.896(16) 2_756
Cu10 Cl2A 2.50(4) 3_545
Cu10 Cl2B 2.53(3) 3_545
Cu10 Cl2B 2.53(3) 4_646
Cu10 Cu5 3.321(3) 4_646
Cu10 Cu5 3.321(3) 3_545
Cu10 Cu2 3.536(3) 2_756
P1 O13 1.532(16) .
P1 O13 1.532(16) 2_656
P1 O12 1.537(15) .
P1 O12 1.537(15) 2_656
O5 Cu9 2.399(18) 7_556
O6 W5 1.921(15) 2_656
O7 W5 1.882(15) 2_656
O9 W6 1.892(14) 2_656
O11 W6 1.879(16) 2_656
O12 W5 2.448(15) 2_656
O16 W3 1.887(17) 2_656
O18 W6 1.898(15) 2_656
O20 Cu9 2.557(17) 4_546
N1 C7 1.15(3) .
N1 N3 1.39(2) .
N2 C1 1.31(3) .
N2 N18 1.35(2) .
N3 C12 1.29(3) .
N4 C2 1.29(3) .
N4 N8 1.37(2) .
N5 C8 1.33(2) .
N5 N7 1.38(2) .
N6 C3 1.34(3) .
N6 C8 1.34(2) .
N7 C3 1.35(2) .
N8 C4 1.32(3) .
N9 C4 1.31(3) .
N9 C2 1.34(3) .
N9 Cu7 1.886(17) 3_455
N10 C6 1.35(3) .
N10 N11 1.44(3) .
N11 C11 1.31(3) .
N12 C1 1.37(3) .
N12 C10 1.37(3) .
N13 C5 1.33(2) .
N13 N14 1.38(2) .
N13 Cu2 1.884(15) 4_656
N14 C9 1.31(2) .
N15 C5 1.34(2) .
N15 C9 1.36(2) .
N16 C12 1.35(3) .
N16 C7 1.36(3) .
N16 Cu9 1.931(19) 3
N17 C6 1.33(3) .
N17 C11 1.35(3) .
N18 C10 1.28(3) .
C1 H1 0.9300 .
C2 H2 0.9300 .
C3 H3 0.9300 .
C4 H4 0.9300 .
C5 H5 0.9300 .
C6 H6 0.9300 .
C7 H7 0.9300 .
C8 H8 0.9300 .
C9 H9 0.9300 .
C10 H10 0.9300 .
C11 H11 0.9300 .
C12 H12 0.9300 .
Cl2A Cl2B 0.52(2) 2_656
Cl2A Cl2B 0.52(2) .
Cl2A Cu10 2.50(4) 3_455
Cl2A Cu2 2.505(2) 3_455
Cl2A Cu2 2.505(2) 4_656
Cl2B Cl2B 1.04(4) 2_656
Cl2B Cu2 2.53(2) 3_455
Cl2B Cu10 2.53(3) 3_455
Cl2B Cu2 2.59(2) 4_656

loop_
_geom_torsion_atom_site_label_1
_geom_torsion_atom_site_label_2
_geom_torsion_atom_site_label_3
_geom_torsion_atom_site_label_4
_geom_torsion
_geom_torsion_site_symmetry_1
_geom_torsion_site_symmetry_4
O3 W1 O2 W2 130.8(18) . .
O14 W1 O2 W2 -48(3) . .
O11 W1 O2 W2 27.5(18) . .
O5 W1 O2 W2 -128.7(18) . .
O13 W1 O2 W2 -56.8(17) . .
O4 W4 O8 Cu6 -52.2(13) . .
O14 W4 O8 Cu6 -145.1(12) . .
O16 W4 O8 Cu6 36.7(14) . .
O17 W4 O8 Cu6 126.0(12) . .
O13 P1 O12 W6 -177.8(8) . .
O13 P1 O12 W6 -60.5(11) 2_656 .
O12 P1 O12 W6 60.9(7) 2_656 .
O13 P1 O12 W2 62.5(12) . .
O13 P1 O12 W2 179.8(9) 2_656 .
O12 P1 O12 W2 -58.9(7) 2_656 .
O13 P1 O12 W5 -57.8(12) . 2_656
O13 P1 O12 W5 59.5(12) 2_656 2_656
O12 P1 O12 W5 -179.1(13) 2_656 2_656
O13 P1 O13 W4 63.0(8) 2_656 .
O12 P1 O13 W4 -177.7(8) . .
O12 P1 O13 W4 -56.4(12) 2_656 .
O13 P1 O13 W3 -60.5(8) 2_656 .
O12 P1 O13 W3 58.9(12) . .
O12 P1 O13 W3 -179.8(9) 2_656 .
O13 P1 O13 W1 -178.6(12) 2_656 .
O12 P1 O13 W1 -59.2(10) . .
O12 P1 O13 W1 62.0(11) 2_656 .
O10 W3 O17 W4 -170.5(10) . .
O16 W3 O17 W4 85.9(10) 2_656 .
O5 W3 O17 W4 -70.2(10) . .
O7 W3 O17 W4 5(2) . .
O13 W3 O17 W4 2.8(9) . .
O11 W6 O20 Cu9 -40.2(17) 2_656 4_546
O9 W6 O20 Cu9 49.4(18) 2_656 4_546
O18 W6 O20 Cu9 -133.4(16) 2_656 4_546
O1 W6 O20 Cu9 138.8(16) . 4_546
O12 W6 O20 Cu9 -180(2) . 4_546
C7 N1 N3 C12 -1(3) . .
Cu5 N1 N3 C12 179.6(16) . .
C7 N1 N3 Cu8 -178(2) . .
Cu5 N1 N3 Cu8 2(3) . .
N5 Cu10 N5 C8 -1.9(19) 2_756 .
Cl2A Cu10 N5 C8 178.1(19) 3_545 .
Cl2B Cu10 N5 C8 -169.9(19) 3_545 .
Cl2B Cu10 N5 C8 166.1(19) 4_646 .
Cu5 Cu10 N5 C8 80(2) 4_646 .
Cu5 Cu10 N5 C8 -89(2) 3_545 .
Cu2 Cu10 N5 C8 -178(2) . .
Cu2 Cu10 N5 C8 172.8(14) 2_756 .
N5 Cu10 N5 N7 177.7(17) 2_756 .
Cl2A Cu10 N5 N7 -2.3(17) 3_545 .
Cl2B Cu10 N5 N7 9.7(17) 3_545 .
Cl2B Cu10 N5 N7 -14.3(17) 4_646 .
Cu5 Cu10 N5 N7 -100.8(16) 4_646 .
Cu5 Cu10 N5 N7 90.2(16) 3_545 .
Cu2 Cu10 N5 N7 1.4(13) . .
Cu2 Cu10 N5 N7 -8(2) 2_756 .
C8 N5 N7 C3 0(2) . .
Cu10 N5 N7 C3 -179.6(16) . .
C8 N5 N7 Cu2 176.9(15) . .
Cu10 N5 N7 Cu2 -3(2) . .
N13 Cu2 N7 C3 -10(4) 4_646 .
Cl2A Cu2 N7 C3 -178(2) 3_545 .
Cl2B Cu2 N7 C3 170(2) 3_545 .
Cl2B Cu2 N7 C3 -166(2) 4_646 .
Cu4 Cu2 N7 C3 71(2) 3_545 .
Cu8 Cu2 N7 C3 -112(2) 4_646 .
Cu10 Cu2 N7 C3 177(2) . .
N13 Cu2 N7 N5 173.6(19) 4_646 .
Cl2A Cu2 N7 N5 6.0(18) 3_545 .
Cl2B Cu2 N7 N5 -6.0(18) 3_545 .
Cl2B Cu2 N7 N5 17.6(18) 4_646 .
Cu4 Cu2 N7 N5 -105.0(17) 3_545 .
Cu8 Cu2 N7 N5 72.1(17) 4_646 .
Cu10 Cu2 N7 N5 1.5(14) . .
C2 N4 N8 C4 0(2) . .
Cu4 N4 N8 C4 -177.8(16) . .
C2 N4 N8 Cu5 -175.4(16) . .
Cu4 N4 N8 Cu5 6(3) . .
N1 Cu5 N8 C4 -6(4) . .
Cl1 Cu5 N8 C4 -171(2) . .
Cu10 Cu5 N8 C4 91(2) 3_455 .
Cu7 Cu5 N8 C4 -109(2) 5_666 .
Cu8 Cu5 N8 C4 173.5(15) . .
Cu4 Cu5 N8 C4 -178(2) . .
N1 Cu5 N8 N4 168.8(19) . .
Cl1 Cu5 N8 N4 3.7(18) . .
Cu10 Cu5 N8 N4 -94.5(18) 3_455 .
Cu7 Cu5 N8 N4 65.4(18) 5_666 .
Cu8 Cu5 N8 N4 -12(2) . .
Cu4 Cu5 N8 N4 -3.6(15) . .
N18 Cu3 N10 C6 -2(4) . .
Cl1 Cu3 N10 C6 -169(2) . .
Cu1 Cu3 N10 C6 91(2) . .
Cu8 Cu3 N10 C6 -179(3) . .
N18 Cu3 N10 N11 176(2) . .
Cl1 Cu3 N10 N11 8.7(19) . .
Cu1 Cu3 N10 N11 -90.7(18) . .
Cu8 Cu3 N10 N11 -1.2(15) . .
C6 N10 N11 C11 1(3) . .
Cu3 N10 N11 C11 -177.2(17) . .
C6 N10 N11 Cu8 -179.4(16) . .
Cu3 N10 N11 Cu8 2(3) . .
N3 Cu8 N11 C11 14(4) . .
Cl1 Cu8 N11 C11 167(2) . .
Cl2B Cu8 N11 C11 -118(3) . .
Cu2 Cu8 N11 C11 -71(3) 4_656 .
Cu3 Cu8 N11 C11 178(3) . .
Cu5 Cu8 N11 C11 174.4(18) . .
N3 Cu8 N11 N10 -164.7(17) . .
Cl1 Cu8 N11 N10 -11.7(19) . .
Cl2B Cu8 N11 N10 63.0(18) . .
Cu2 Cu8 N11 N10 110.1(17) 4_656 .
Cu3 Cu8 N11 N10 -1.2(14) . .
Cu5 Cu8 N11 N10 -5(3) . .
C5 N13 N14 C9 3(2) . .
Cu2 N13 N14 C9 -178.3(15) 4_656 .
C5 N13 N14 Cu1 -174.6(14) . .
Cu2 N13 N14 Cu1 4(2) 4_656 .
N14 Cu1 N14 C9 -1.0(19) 2_656 .
Cl2A Cu1 N14 C9 179.0(19) . .
Cl2B Cu1 N14 C9 167.3(19) 2_656 .
Cl2B Cu1 N14 C9 -169.2(19) . .
Cu3 Cu1 N14 C9 -92.7(19) . .
Cu3 Cu1 N14 C9 98.7(19) 2_656 .
N14 Cu1 N14 N13 175.9(16) 2_656 .
Cl2A Cu1 N14 N13 -4.1(16) . .
Cl2B Cu1 N14 N13 -15.8(16) 2_656 .
Cl2B Cu1 N14 N13 7.7(17) . .
Cu3 Cu1 N14 N13 84.2(15) . .
Cu3 Cu1 N14 N13 -84.5(15) 2_656 .
O8 Cu6 N15 C5 -141(2) . .
Cu9 Cu6 N15 C5 83(2) 2_656 .
O8 Cu6 N15 C9 26(2) . .
Cu9 Cu6 N15 C9 -110(2) 2_656 .
Cu5 Cu7 N17 C6 81(2) 5_666 .
Cu5 Cu7 N17 C11 -98(2) 5_666 .
C1 N2 N18 C10 -1(3) . .
Cu4 N2 N18 C10 -176.7(18) . .
C1 N2 N18 Cu3 -178.8(17) . .
Cu4 N2 N18 Cu3 5(3) . .
N18 N2 C1 N12 1(3) . .
Cu4 N2 C1 N12 176.9(18) . .
C10 N12 C1 N2 -1(3) . .
Cu9 N12 C1 N2 161.3(18) . .
N8 N4 C2 N9 2(3) . .
Cu4 N4 C2 N9 179.9(17) . .
C4 N9 C2 N4 -3(3) . .
Cu7 N9 C2 N4 -175.9(16) 3_455 .
C8 N6 C3 N7 4(3) . .
Cu6 N6 C3 N7 -177.0(16) . .
N5 N7 C3 N6 -2(3) . .
Cu2 N7 C3 N6 -179.0(16) . .
C2 N9 C4 N8 4(3) . .
Cu7 N9 C4 N8 175.8(16) 3_455 .
N4 N8 C4 N9 -3(3) . .
Cu5 N8 C4 N9 172.9(16) . .
N14 N13 C5 N15 -3(2) . .
Cu2 N13 C5 N15 178.3(15) 4_656 .
C9 N15 C5 N13 2(3) . .
Cu6 N15 C5 N13 172.4(15) . .
C11 N17 C6 N10 3(3) . .
Cu7 N17 C6 N10 -175.7(17) . .
N11 N10 C6 N17 -3(3) . .
Cu3 N10 C6 N17 175.6(17) . .
N3 N1 C7 N16 1(3) . .
Cu5 N1 C7 N16 -179.5(17) . .
C12 N16 C7 N1 0(3) . .
Cu9 N16 C7 N1 -178(2) 3 .
N7 N5 C8 N6 2(3) . .
Cu10 N5 C8 N6 -178.1(15) . .
C3 N6 C8 N5 -3(3) . .
Cu6 N6 C8 N5 177.1(15) . .
N13 N14 C9 N15 -2(3) . .
Cu1 N14 C9 N15 175.4(15) . .
C5 N15 C9 N14 0(3) . .
Cu6 N15 C9 N14 -170.1(16) . .
N2 N18 C10 N12 0(3) . .
Cu3 N18 C10 N12 178.2(18) . .
C1 N12 C10 N18 0(3) . .
Cu9 N12 C10 N18 -161.8(19) . .
N10 N11 C11 N17 0(3) . .
Cu8 N11 C11 N17 -178.8(18) . .
C6 N17 C11 N11 -2(3) . .
Cu7 N17 C11 N11 176.6(17) . .
N1 N3 C12 N16 0(3) . .
Cu8 N3 C12 N16 177.6(18) . .
C7 N16 C12 N3 0(3) . .
Cu9 N16 C12 N3 177.5(19) 3 .
Cu10 Cl2A Cl2B Cl2B 0.0(6) 3_455 2_656
Cu2 Cl2A Cl2B Cl2B 90.1(5) 3_455 2_656
Cu2 Cl2A Cl2B Cl2B -89.8(15) 4_656 2_656
Cu1 Cl2A Cl2B Cl2B 180.0(6) . 2_656
Cu10 Cl2A Cl2B Cu2 -90.1(6) 3_455 3_455
Cu2 Cl2A Cl2B Cu2 -179.9(19) 4_656 3_455
Cu1 Cl2A Cl2B Cu2 89.9(6) . 3_455
Cu2 Cl2A Cl2B Cu10 90.1(6) 3_455 3_455
Cu2 Cl2A Cl2B Cu10 -89.8(14) 4_656 3_455
Cu1 Cl2A Cl2B Cu10 180.000(5) . 3_455
Cu10 Cl2A Cl2B Cu1 180.000(9) 3_455 .
Cu2 Cl2A Cl2B Cu1 -89.9(6) 3_455 .
Cu2 Cl2A Cl2B Cu1 90.2(14) 4_656 .
Cu10 Cl2A Cl2B Cu2 89.8(14) 3_455 4_656
Cu2 Cl2A Cl2B Cu2 179.9(19) 3_455 4_656
Cu1 Cl2A Cl2B Cu2 -90.2(14) . 4_656
Cu10 Cl2A Cl2B Cu8 84(15) 3_455 .
Cu2 Cl2A Cl2B Cu8 174(14) 3_455 .
Cu2 Cl2A Cl2B Cu8 -6(16) 4_656 .
Cu1 Cl2A Cl2B Cu8 -96(15) . .
